data_2220458
loop_
_publ_author_name
'Chin, Lee Fang'
'Ng, Chew Hee'
'Ng, Seik Weng'

_publ_section_title
;
 <i>{\m</i>}-Nitrilotriacetato-tris(1,10-phenanthroline)dizinc(II)
 nitrate hexahydrate
;
_journal_coeditor_code CI2741
_journal_issue 1
_journal_name_full 'Acta Crystallographica Section E'
_journal_page_first m40
_journal_paper_doi 10.1107/S1600536808041433
_journal_volume 65
_journal_year 2009
_chemical_formula_iupac '[Zn2 (C6 H6 N O6) (C12 H8 N2)3] N O3, 6H2 O'
_chemical_formula_moiety 'C42 H30 N7 O6 Zn2 +, N O3 -, 6(H2 O)'
_chemical_formula_sum 'C42 H42 N8 O15 Zn2'
_chemical_formula_weight 1029.58
_chemical_name_systematic
;
\m-Nitrilotriacetato-tris(1,10-phenanthroline)dizinc(II) nitrate hexahydrate
;
_space_group_IT_number 14
_symmetry_cell_setting monoclinic
_symmetry_space_group_name_Hall '-P 2ybc'
_symmetry_space_group_name_H-M 'P 1 21/c 1'
_atom_sites_solution_hydrogens geom
_atom_sites_solution_primary direct
_atom_sites_solution_secondary difmap
_audit_creation_method SHELXL-97
_cell_angle_alpha 90.00
_cell_angle_beta 98.6780(10)
_cell_angle_gamma 90.00
_cell_formula_units_Z 4
_cell_length_a 12.4729(2)
_cell_length_b 15.2672(2)
_cell_length_c 22.5295(3)
_cell_measurement_reflns_used 9988
_cell_measurement_temperature 100(2)
_cell_measurement_theta_max 28.3
_cell_measurement_theta_min 2.4
_cell_volume 4241.09(11)
_computing_cell_refinement 'SAINT (Bruker, 2007)'
_computing_data_collection 'APEX2 (Bruker, 2007)'
_computing_data_reduction 'SAINT (Bruker, 2007)'
_computing_molecular_graphics 'X-SEED (Barbour, 2001)'
_computing_publication_material 'publCIF (Westrip, 2009)'
_computing_structure_refinement 'SHELXL97 (Sheldrick, 2008)'
_computing_structure_solution 'SHELXS97 (Sheldrick, 2008)'
_diffrn_ambient_temperature 100(2)
_diffrn_measured_fraction_theta_full 0.999
_diffrn_measured_fraction_theta_max 0.999
_diffrn_measurement_device_type 'Bruker SMART APEX diffractometer'
_diffrn_measurement_method '\w scans'
_diffrn_radiation_monochromator graphite
_diffrn_radiation_source 'fine-focus sealed tube'
_diffrn_radiation_type MoK\a
_diffrn_radiation_wavelength 0.71073
_diffrn_reflns_av_R_equivalents 0.0242
_diffrn_reflns_av_sigmaI/netI 0.0222
_diffrn_reflns_limit_h_max 16
_diffrn_reflns_limit_h_min -16
_diffrn_reflns_limit_k_max 19
_diffrn_reflns_limit_k_min -19
_diffrn_reflns_limit_l_max 29
_diffrn_reflns_limit_l_min -29
_diffrn_reflns_number 40047
_diffrn_reflns_theta_full 27.50
_diffrn_reflns_theta_max 27.50
_diffrn_reflns_theta_min 1.83
_diffrn_standards_number 0
_exptl_absorpt_coefficient_mu 1.214
_exptl_absorpt_correction_T_max 0.8882
_exptl_absorpt_correction_T_min 0.7121
_exptl_absorpt_correction_type multi-scan
_exptl_absorpt_process_details '(SADABS; Sheldrick, 1996)'
_exptl_crystal_colour Colourless
_exptl_crystal_density_diffrn 1.612
_exptl_crystal_density_method 'not measured'
_exptl_crystal_description Block
_exptl_crystal_F_000 2120
_exptl_crystal_size_max 0.30
_exptl_crystal_size_mid 0.20
_exptl_crystal_size_min 0.10
_refine_diff_density_max 0.958
_refine_diff_density_min -0.773
_refine_ls_extinction_method none
_refine_ls_goodness_of_fit_ref 1.026
_refine_ls_hydrogen_treatment constr
_refine_ls_matrix_type full
_refine_ls_number_parameters 562
_refine_ls_number_reflns 9739
_refine_ls_number_restraints 0
_refine_ls_restrained_S_all 1.026
_refine_ls_R_factor_all 0.0449
_refine_ls_R_factor_gt 0.0374
_refine_ls_shift/su_max 0.001
_refine_ls_shift/su_mean 0.001
_refine_ls_structure_factor_coef Fsqd
_refine_ls_weighting_details 'calc w=1/[\s^2^(Fo^2^)+(0.0488P)^2^+6.5337P] where P=(Fo^2^+2Fc^2^)/3'
_refine_ls_weighting_scheme calc
_refine_ls_wR_factor_gt 0.0946
_refine_ls_wR_factor_ref 0.0996
_reflns_number_gt 8382
_reflns_number_total 9739
_reflns_threshold_expression I>2\s(I)
_cod_data_source_file ci2741.cif
_cod_data_source_block I
_cod_depositor_comments
;
The following automatic conversions were performed:
'_symmetry_cell_setting' value 'Monoclinic' changed to 'monoclinic'
according to '/home/saulius/struct/CIF-dictionaries/cif_core.dic'
dictionary named 'cif_core.dic' version 2.4.1 from 2010-06-29.

Automatic conversion script
Id: cif_fix_enum 1527 2010-12-29 10:47:43Z saulius 

The following automatic conversions were performed:

'_symmetry_cell_setting' value 'Monoclinic' changed to 'monoclinic'
according to /home/saulius/struct/CIF-dictionaries/cif_core.dic
dictionary named 'cif_core.dic' version 2.4.1 from 2010-06-29.

Automatic conversion script
Id: cif_fix_values 1715 2011-07-08 13:25:40Z adriana 
;
_cod_original_cell_volume 4241.10(10)
_cod_original_sg_symbol_H-M 'P 21/c'
_cod_database_code 2220458
_cod_database_fobs_code 2220458

loop_
_symmetry_equiv_pos_as_xyz
'x, y, z'
'-x, y+1/2, -z+1/2'
'-x, -y, -z'
'x, -y-1/2, z-1/2'

loop_
_atom_site_type_symbol
_atom_site_label
_atom_site_fract_x
_atom_site_fract_y
_atom_site_fract_z
_atom_site_U_iso_or_equiv
_atom_site_adp_type
_atom_site_calc_flag
_atom_site_refinement_flags
_atom_site_occupancy
_atom_site_disorder_assembly
_atom_site_disorder_group
Zn Zn1 0.750335(19) 0.816173(16) 0.426850(11) 0.01349(7) Uani d . 1 . .
Zn Zn2 0.673278(19) 0.610471(16) 0.308663(11) 0.01354(7) Uani d . 1 . .
O O1 0.72485(12) 0.68771(10) 0.38783(7) 0.0159(3) Uani d . 1 . .
O O2 0.81274(13) 0.68509(10) 0.48001(7) 0.0183(3) Uani d . 1 . .
O O3 0.66383(13) 0.49744(11) 0.25608(7) 0.0183(3) Uani d . 1 . .
O O4 0.74100(15) 0.36654(12) 0.25078(8) 0.0260(4) Uani d . 1 . .
O O5 0.52655(12) 0.60029(10) 0.33869(7) 0.0168(3) Uani d . 1 . .
O O6 0.44311(13) 0.53088(12) 0.40537(7) 0.0219(4) Uani d . 1 . .
O O7 0.8216(3) 0.07755(19) 0.36580(13) 0.0761(10) Uani d . 1 . .
O O8 0.8582(2) 0.10886(16) 0.46045(10) 0.0474(6) Uani d . 1 . .
O O9 0.7954(2) 0.20621(17) 0.39637(11) 0.0552(7) Uani d . 1 . .
O O1W 0.96509(15) 0.59181(13) 0.56473(9) 0.0317(4) Uani d . 1 . .
H H11 0.9165 0.6162 0.5406 0.048 Uiso d R 1 . .
H H12 0.9456 0.5407 0.5718 0.048 Uiso d R 1 . .
O O2W 0.90578(15) 0.42596(12) 0.58705(8) 0.0296(4) Uani d . 1 . .
H H21 0.8873 0.4010 0.5538 0.044 Uiso d R 1 . .
H H22 0.8584 0.4160 0.6091 0.044 Uiso d R 1 . .
O O3W 0.85426(17) 0.34521(14) 0.47592(8) 0.0345(4) Uani d . 1 . .
H H31 0.8342 0.2971 0.4597 0.052 Uiso d R 1 . .
H H32 0.9072 0.3642 0.4605 0.052 Uiso d R 1 . .
O O4W 0.74367(14) 0.18551(12) 0.25717(8) 0.0261(4) Uani d . 1 . .
H H41 0.7502 0.2400 0.2614 0.039 Uiso d R 1 . .
H H42 0.7604 0.1612 0.2907 0.039 Uiso d R 1 . .
O O5W 0.73622(14) 0.13299(12) 0.13985(8) 0.0267(4) Uani d . 1 . .
H H51 0.6796 0.1059 0.1256 0.040 Uiso d R 1 . .
H H52 0.7344 0.1456 0.1758 0.040 Uiso d R 1 . .
O O6W 0.4344(2) 0.39461(15) 0.48746(10) 0.0490(6) Uani d . 1 . .
H H61 0.4333 0.4339 0.4609 0.073 Uiso d R 1 . .
H H62 0.4760 0.4114 0.5185 0.073 Uiso d R 1 . .
N N1 0.72137(14) 0.50942(12) 0.37614(8) 0.0133(3) Uani d . 1 . .
N N2 0.60894(15) 0.69114(12) 0.23799(8) 0.0150(4) Uani d . 1 . .
N N3 0.81863(15) 0.64807(12) 0.27339(8) 0.0154(4) Uani d . 1 . .
N N4 0.90460(15) 0.82165(12) 0.39941(8) 0.0140(3) Uani d . 1 . .
N N5 0.71238(15) 0.88131(12) 0.34426(8) 0.0155(4) Uani d . 1 . .
N N6 0.77717(15) 0.89515(12) 0.50346(8) 0.0153(4) Uani d . 1 . .
N N7 0.59262(15) 0.81921(12) 0.45128(8) 0.0156(4) Uani d . 1 . .
N N8 0.82499(19) 0.12888(16) 0.40803(10) 0.0295(5) Uani d . 1 . .
C C1 0.77454(17) 0.64633(14) 0.43311(10) 0.0145(4) Uani d . 1 . .
C C2 0.79166(18) 0.54821(14) 0.42784(10) 0.0163(4) Uani d . 1 . .
H H2A 0.8684 0.5370 0.4238 0.020 Uiso calc R 1 . .
H H2B 0.7769 0.5193 0.4651 0.020 Uiso calc R 1 . .
C C3 0.72086(18) 0.43336(15) 0.27824(10) 0.0170(4) Uani d . 1 . .
C C4 0.77312(18) 0.44007(14) 0.34455(10) 0.0157(4) Uani d . 1 . .
H H4A 0.7659 0.3832 0.3647 0.019 Uiso calc R 1 . .
H H4B 0.8514 0.4530 0.3468 0.019 Uiso calc R 1 . .
C C5 0.52224(17) 0.54273(15) 0.37824(10) 0.0159(4) Uani d . 1 . .
C C6 0.61716(18) 0.47836(15) 0.39219(10) 0.0168(4) Uani d . 1 . .
H H6A 0.6277 0.4651 0.4357 0.020 Uiso calc R 1 . .
H H6B 0.5972 0.4230 0.3705 0.020 Uiso calc R 1 . .
C C7 0.50481(18) 0.71028(15) 0.22108(10) 0.0181(4) Uani d . 1 . .
H H7 0.4541 0.6947 0.2468 0.022 Uiso calc R 1 . .
C C8 0.46713(18) 0.75248(15) 0.16680(10) 0.0191(4) Uani d . 1 . .
H H8 0.3922 0.7652 0.1561 0.023 Uiso calc R 1 . .
C C9 0.53936(19) 0.77523(15) 0.12924(10) 0.0182(4) Uani d . 1 . .
H H9 0.5149 0.8040 0.0923 0.022 Uiso calc R 1 . .
C C11 0.68324(9) 0.71289(9) 0.20064(6) 0.0151(4) Uani d G 1 . .
C C10 0.65230(8) 0.75528(10) 0.14615(6) 0.0169(4) Uani d G 1 . .
C C12 0.72919(11) 0.77442(10) 0.10935(5) 0.0198(5) Uani d G 1 . .
H H12A 0.7080 0.8034 0.0721 0.024 Uiso calc R 1 . .
C C13 0.83702(10) 0.75116(10) 0.12705(6) 0.0208(5) Uani d G 1 . .
H H13 0.8896 0.7642 0.1019 0.025 Uiso calc R 1 . .
C C14 0.86796(8) 0.70877(10) 0.18155(6) 0.0174(4) Uani d G 1 . .
C C15 0.79107(10) 0.68964(9) 0.21834(5) 0.0148(4) Uani d G 1 . .
C C16 0.97822(19) 0.68396(15) 0.20203(11) 0.0209(5) Uani d . 1 . .
H H16 1.0329 0.6952 0.1779 0.025 Uiso calc R 1 . .
C C17 1.00403(18) 0.64399(15) 0.25654(11) 0.0204(5) Uani d . 1 . .
H H17 1.0769 0.6278 0.2709 0.024 Uiso calc R 1 . .
C C18 0.92185(18) 0.62707(15) 0.29118(11) 0.0187(4) Uani d . 1 . .
H H18 0.9409 0.5994 0.3291 0.022 Uiso calc R 1 . .
C C19 0.99819(18) 0.78963(15) 0.42686(10) 0.0171(4) Uani d . 1 . .
H H19 1.0014 0.7668 0.4663 0.020 Uiso calc R 1 . .
C C20 1.09217(18) 0.78818(15) 0.39994(11) 0.0196(5) Uani d . 1 . .
H H20 1.1576 0.7644 0.4209 0.023 Uiso calc R 1 . .
C C21 1.08920(18) 0.82129(15) 0.34310(11) 0.0190(4) Uani d . 1 . .
H H21A 1.1521 0.8196 0.3240 0.023 Uiso calc R 1 . .
C C23 0.89980(10) 0.85564(9) 0.34208(5) 0.0147(4) Uani d G 1 . .
C C22 0.99012(8) 0.85846(9) 0.31275(6) 0.0176(4) Uani d G 1 . .
C C24 0.98156(9) 0.89386(10) 0.25539(6) 0.0219(5) Uani d G 1 . .
H H24 1.0433 0.8958 0.2353 0.026 Uiso calc R 1 . .
C C25 0.88269(10) 0.92642(9) 0.22735(5) 0.0225(5) Uani d G 1 . .
H H25 0.8768 0.9506 0.1881 0.027 Uiso calc R 1 . .
C C26 0.79237(8) 0.92359(7) 0.25667(5) 0.0189(4) Uani d G 1 . .
C C27 0.80092(8) 0.88820(8) 0.31404(5) 0.0153(4) Uani d G 1 . .
C C28 0.68803(10) 0.95545(11) 0.22961(7) 0.0233(5) Uani d G 1 . .
H H28 0.6788 0.9806 0.1906 0.028 Uiso calc R 1 . .
C C29 0.6018(2) 0.94917(16) 0.26064(12) 0.0247(5) Uani d . 1 . .
H H29 0.5323 0.9703 0.2435 0.030 Uiso calc R 1 . .
C C30 0.61725(19) 0.91133(15) 0.31788(11) 0.0194(4) Uani d . 1 . .
H H30 0.5568 0.9070 0.3388 0.023 Uiso calc R 1 . .
C C31 0.87041(19) 0.92828(15) 0.53061(11) 0.0195(5) Uani d . 1 . .
H H31A 0.9337 0.9203 0.5124 0.023 Uiso calc R 1 . .
C C32 0.8793(2) 0.97433(16) 0.58478(11) 0.0231(5) Uani d . 1 . .
H H32A 0.9476 0.9960 0.6033 0.028 Uiso calc R 1 . .
C C33 0.7882(2) 0.98778(15) 0.61090(11) 0.0213(5) Uani d . 1 . .
H H33 0.7931 1.0187 0.6478 0.026 Uiso calc R 1 . .
C C35 0.68454(8) 0.90717(9) 0.52979(6) 0.0158(4) Uani d G 1 . .
C C34 0.68572(9) 0.95506(9) 0.58236(6) 0.0182(4) Uani d G 1 . .
C C36 0.59038(11) 0.96703(9) 0.60630(5) 0.0207(5) Uani d G 1 . .
H H36 0.5912 0.9998 0.6422 0.025 Uiso calc R 1 . .
C C37 0.49385(9) 0.93110(9) 0.57767(5) 0.0209(5) Uani d G 1 . .
H H37 0.4287 0.9393 0.5940 0.025 Uiso calc R 1 . .
C C38 0.49266(8) 0.88321(7) 0.52510(5) 0.0181(4) Uani d G 1 . .
C C39 0.58800(9) 0.87124(8) 0.50116(5) 0.0157(4) Uani d G 1 . .
C C40 0.39636(9) 0.84143(11) 0.49471(7) 0.0220(5) Uani d G 1 . .
H H40 0.3290 0.8489 0.5089 0.026 Uiso calc R 1 . .
C C41 0.40267(19) 0.79078(17) 0.44505(12) 0.0236(5) Uani d . 1 . .
H H41A 0.3397 0.7629 0.4246 0.028 Uiso calc R 1 . .
C C42 0.50283(18) 0.78049(15) 0.42477(11) 0.0195(5) Uani d . 1 . .
H H42A 0.5065 0.7444 0.3908 0.023 Uiso calc R 1 . .

loop_
_atom_site_aniso_label
_atom_site_aniso_U_11
_atom_site_aniso_U_22
_atom_site_aniso_U_33
_atom_site_aniso_U_12
_atom_site_aniso_U_13
_atom_site_aniso_U_23
Zn1 0.01251(12) 0.01347(13) 0.01506(13) 0.00027(9) 0.00391(9) -0.00111(9)
Zn2 0.01236(12) 0.01544(13) 0.01283(12) 0.00060(9) 0.00198(9) 0.00228(9)
O1 0.0156(7) 0.0135(7) 0.0187(8) 0.0013(6) 0.0032(6) 0.0011(6)
O2 0.0191(8) 0.0181(8) 0.0181(8) -0.0024(6) 0.0041(6) -0.0054(6)
O3 0.0201(8) 0.0205(8) 0.0138(7) -0.0001(6) 0.0011(6) -0.0012(6)
O4 0.0311(10) 0.0252(9) 0.0221(9) 0.0042(7) 0.0054(7) -0.0083(7)
O5 0.0132(7) 0.0205(8) 0.0169(8) 0.0015(6) 0.0025(6) 0.0030(6)
O6 0.0154(8) 0.0326(9) 0.0185(8) 0.0005(7) 0.0053(6) 0.0046(7)
O7 0.124(3) 0.0513(17) 0.0581(17) -0.0281(17) 0.0291(18) -0.0287(14)
O8 0.0474(14) 0.0583(15) 0.0353(12) 0.0080(11) 0.0028(10) 0.0141(11)
O9 0.0716(18) 0.0452(14) 0.0434(14) 0.0175(13) -0.0092(12) 0.0040(11)
O1W 0.0277(10) 0.0265(10) 0.0376(11) 0.0031(8) -0.0054(8) -0.0026(8)
O2W 0.0313(10) 0.0310(10) 0.0262(9) -0.0033(8) 0.0036(8) 0.0029(8)
O3W 0.0446(12) 0.0342(11) 0.0252(10) 0.0038(9) 0.0067(8) 0.0046(8)
O4W 0.0225(9) 0.0295(10) 0.0264(9) 0.0010(7) 0.0042(7) -0.0018(7)
O5W 0.0221(9) 0.0335(10) 0.0243(9) -0.0070(7) 0.0032(7) 0.0007(7)
O6W 0.0672(16) 0.0452(13) 0.0335(12) -0.0131(12) 0.0046(11) -0.0019(10)
N1 0.0130(8) 0.0140(8) 0.0126(8) 0.0009(7) 0.0013(7) -0.0027(7)
N2 0.0127(8) 0.0169(9) 0.0155(9) 0.0007(7) 0.0027(7) 0.0021(7)
N3 0.0136(9) 0.0165(9) 0.0160(9) 0.0005(7) 0.0016(7) 0.0015(7)
N4 0.0136(8) 0.0136(8) 0.0147(9) -0.0003(7) 0.0021(7) -0.0003(7)
N5 0.0149(9) 0.0132(8) 0.0183(9) 0.0005(7) 0.0016(7) -0.0004(7)
N6 0.0165(9) 0.0135(9) 0.0162(9) -0.0007(7) 0.0034(7) 0.0004(7)
N7 0.0150(9) 0.0147(9) 0.0176(9) -0.0003(7) 0.0039(7) -0.0025(7)
N8 0.0272(11) 0.0340(12) 0.0286(12) -0.0088(9) 0.0081(9) -0.0050(10)
C1 0.0111(9) 0.0150(10) 0.0187(10) -0.0017(8) 0.0061(8) -0.0008(8)
C2 0.0187(10) 0.0148(10) 0.0140(10) 0.0013(8) -0.0018(8) -0.0016(8)
C3 0.0150(10) 0.0212(11) 0.0157(10) -0.0034(8) 0.0060(8) -0.0028(8)
C4 0.0168(10) 0.0142(10) 0.0161(10) 0.0022(8) 0.0020(8) -0.0022(8)
C5 0.0143(10) 0.0197(11) 0.0133(10) -0.0027(8) 0.0008(8) -0.0028(8)
C6 0.0179(10) 0.0165(10) 0.0168(10) 0.0001(8) 0.0053(8) 0.0032(8)
C7 0.0157(10) 0.0194(11) 0.0198(11) 0.0016(8) 0.0047(8) 0.0022(9)
C8 0.0147(10) 0.0205(11) 0.0211(11) 0.0029(8) -0.0002(8) 0.0014(9)
C9 0.0209(11) 0.0167(10) 0.0160(10) 0.0032(8) -0.0002(8) 0.0011(8)
C11 0.0173(10) 0.0120(9) 0.0166(10) -0.0018(8) 0.0043(8) -0.0009(8)
C10 0.0188(11) 0.0150(10) 0.0169(10) 0.0005(8) 0.0025(8) -0.0007(8)
C12 0.0252(12) 0.0190(11) 0.0154(10) 0.0003(9) 0.0041(9) 0.0023(8)
C13 0.0225(11) 0.0206(11) 0.0214(11) -0.0024(9) 0.0102(9) 0.0013(9)
C14 0.0167(10) 0.0154(10) 0.0209(11) -0.0020(8) 0.0049(8) -0.0017(8)
C15 0.0165(10) 0.0121(10) 0.0163(10) -0.0008(8) 0.0038(8) -0.0008(8)
C16 0.0160(11) 0.0199(11) 0.0281(12) -0.0020(9) 0.0076(9) -0.0020(9)
C17 0.0130(10) 0.0208(11) 0.0271(12) 0.0003(9) 0.0022(9) 0.0002(9)
C18 0.0147(10) 0.0175(11) 0.0232(11) -0.0008(8) 0.0003(8) 0.0024(9)
C19 0.0159(10) 0.0163(10) 0.0186(11) -0.0004(8) 0.0011(8) 0.0011(8)
C20 0.0117(10) 0.0179(11) 0.0288(12) 0.0008(8) 0.0021(9) -0.0005(9)
C21 0.0154(10) 0.0168(10) 0.0265(12) -0.0022(8) 0.0082(9) -0.0018(9)
C23 0.0175(10) 0.0122(9) 0.0149(10) -0.0030(8) 0.0040(8) -0.0025(8)
C22 0.0176(11) 0.0149(10) 0.0209(11) -0.0038(8) 0.0046(8) -0.0028(8)
C24 0.0241(12) 0.0209(12) 0.0230(12) -0.0047(9) 0.0104(9) -0.0005(9)
C25 0.0312(13) 0.0198(11) 0.0165(11) -0.0048(10) 0.0041(9) 0.0022(9)
C26 0.0240(12) 0.0135(10) 0.0184(11) -0.0014(9) 0.0005(9) 0.0006(8)
C27 0.0182(10) 0.0112(9) 0.0164(10) -0.0014(8) 0.0023(8) -0.0023(8)
C28 0.0293(13) 0.0195(11) 0.0188(11) -0.0002(10) -0.0041(9) 0.0048(9)
C29 0.0205(11) 0.0223(12) 0.0285(13) 0.0045(9) -0.0056(9) 0.0026(10)
C30 0.0173(11) 0.0178(11) 0.0227(11) 0.0026(9) 0.0019(9) 0.0000(9)
C31 0.0184(11) 0.0181(11) 0.0221(11) -0.0022(9) 0.0030(9) 0.0007(9)
C32 0.0222(12) 0.0205(11) 0.0249(12) -0.0061(9) -0.0020(9) -0.0019(9)
C33 0.0292(12) 0.0174(11) 0.0168(11) -0.0030(9) 0.0016(9) -0.0032(9)
C35 0.0185(11) 0.0131(10) 0.0161(10) 0.0033(8) 0.0035(8) 0.0023(8)
C34 0.0248(12) 0.0123(10) 0.0174(11) 0.0009(8) 0.0028(9) 0.0010(8)
C36 0.0292(12) 0.0170(11) 0.0166(11) 0.0035(9) 0.0055(9) -0.0021(9)
C37 0.0230(12) 0.0216(11) 0.0205(11) 0.0049(9) 0.0105(9) 0.0008(9)
C38 0.0189(11) 0.0157(10) 0.0205(11) 0.0027(8) 0.0056(9) 0.0019(8)
C39 0.0193(11) 0.0140(10) 0.0145(10) 0.0015(8) 0.0046(8) 0.0019(8)
C40 0.0155(11) 0.0259(12) 0.0258(12) 0.0014(9) 0.0073(9) -0.0018(10)
C41 0.0141(11) 0.0268(12) 0.0301(13) -0.0036(9) 0.0036(9) -0.0046(10)
C42 0.0179(11) 0.0206(11) 0.0204(11) -0.0004(9) 0.0037(9) -0.0049(9)

loop_
_atom_type_symbol
_atom_type_description
_atom_type_scat_dispersion_real
_atom_type_scat_dispersion_imag
_atom_type_scat_source
C C 0.0033 0.0016 'International Tables Vol C Tables 4.2.6.8 and 6.1.1.4'
H H 0.0000 0.0000 'International Tables Vol C Tables 4.2.6.8 and 6.1.1.4'
N N 0.0061 0.0033 'International Tables Vol C Tables 4.2.6.8 and 6.1.1.4'
O O 0.0106 0.0060 'International Tables Vol C Tables 4.2.6.8 and 6.1.1.4'
Zn Zn 0.2839 1.4301 'International Tables Vol C Tables 4.2.6.8 and 6.1.1.4'

loop_
_geom_angle_atom_site_label_1
_geom_angle_atom_site_label_2
_geom_angle_atom_site_label_3
_geom_angle_site_symmetry_1
_geom_angle_site_symmetry_3
_geom_angle
_geom_angle_publ_flag
N6 Zn1 N5 . . 116.43(7) ?
N6 Zn1 N4 . . 100.35(7) ?
N5 Zn1 N4 . . 79.35(7) ?
N6 Zn1 N7 . . 79.19(7) ?
N5 Zn1 N7 . . 97.22(7) ?
N4 Zn1 N7 . . 175.95(7) ?
N6 Zn1 O1 . . 149.07(7) ?
N5 Zn1 O1 . . 94.01(6) ?
N4 Zn1 O1 . . 90.08(6) ?
N7 Zn1 O1 . . 92.31(6) ?
N6 Zn1 O2 . . 93.98(6) ?
N5 Zn1 O2 . . 148.16(6) ?
N4 Zn1 O2 . . 86.43(6) ?
N7 Zn1 O2 . . 97.61(6) ?
O1 Zn1 O2 . . 57.39(6) ?
O5 Zn2 N2 . . 92.12(7) ?
O5 Zn2 O3 . . 98.50(6) ?
N2 Zn2 O3 . . 94.19(7) ?
O5 Zn2 O1 . . 86.45(6) ?
N2 Zn2 O1 . . 110.05(7) ?
O3 Zn2 O1 . . 155.12(6) ?
O5 Zn2 N3 . . 168.57(7) ?
N2 Zn2 N3 . . 79.01(7) ?
O3 Zn2 N3 . . 89.40(7) ?
O1 Zn2 N3 . . 89.82(6) ?
O5 Zn2 N1 . . 83.22(6) ?
N2 Zn2 N1 . . 170.41(7) ?
O3 Zn2 N1 . . 78.30(6) ?
O1 Zn2 N1 . . 78.12(6) ?
N3 Zn2 N1 . . 106.59(7) ?
C1 O1 Zn1 . . 95.76(13) ?
C1 O1 Zn2 . . 116.02(13) ?
Zn1 O1 Zn2 . . 147.57(8) ?
C1 O2 Zn1 . . 85.35(13) ?
C3 O3 Zn2 . . 115.77(14) ?
C5 O5 Zn2 . . 114.97(14) ?
H11 O1W H12 . . 109.6 ?
H21 O2W H22 . . 108.8 ?
H31 O3W H32 . . 108.8 ?
H41 O4W H42 . . 109.2 ?
H51 O5W H52 . . 109.8 ?
H61 O6W H62 . . 108.2 ?
C2 N1 C4 . . 114.71(17) ?
C2 N1 C6 . . 112.08(17) ?
C4 N1 C6 . . 110.61(17) ?
C2 N1 Zn2 . . 109.55(13) ?
C4 N1 Zn2 . . 105.36(13) ?
C6 N1 Zn2 . . 103.73(13) ?
C7 N2 C11 . . 119.21(17) ?
C7 N2 Zn2 . . 126.73(15) ?
C11 N2 Zn2 . . 113.09(12) ?
C18 N3 C15 . . 118.52(18) ?
C18 N3 Zn2 . . 130.74(16) ?
C15 N3 Zn2 . . 109.93(12) ?
C19 N4 C23 . . 118.90(17) ?
C19 N4 Zn1 . . 128.68(15) ?
C23 N4 Zn1 . . 112.04(12) ?
C30 N5 C27 . . 118.63(18) ?
C30 N5 Zn1 . . 128.87(16) ?
C27 N5 Zn1 . . 112.42(12) ?
C31 N6 C35 . . 118.67(18) ?
C31 N6 Zn1 . . 128.25(16) ?
C35 N6 Zn1 . . 112.90(12) ?
C42 N7 C39 . . 119.06(17) ?
C42 N7 Zn1 . . 128.79(15) ?
C39 N7 Zn1 . . 112.14(12) ?
O7 N8 O8 . . 123.5(3) ?
O7 N8 O9 . . 117.7(3) ?
O8 N8 O9 . . 118.8(2) ?
O2 C1 O1 . . 121.4(2) ?
O2 C1 C2 . . 119.7(2) ?
O1 C1 C2 . . 118.79(19) ?
N1 C2 C1 . . 112.60(18) ?
N1 C2 H2A . . 109.1 ?
C1 C2 H2A . . 109.1 ?
N1 C2 H2B . . 109.1 ?
C1 C2 H2B . . 109.1 ?
H2A C2 H2B . . 107.8 ?
O4 C3 O3 . . 125.7(2) ?
O4 C3 C4 . . 116.8(2) ?
O3 C3 C4 . . 117.45(19) ?
N1 C4 C3 . . 111.29(17) ?
N1 C4 H4A . . 109.4 ?
C3 C4 H4A . . 109.4 ?
N1 C4 H4B . . 109.4 ?
C3 C4 H4B . . 109.4 ?
H4A C4 H4B . . 108.0 ?
O6 C5 O5 . . 124.7(2) ?
O6 C5 C6 . . 116.67(19) ?
O5 C5 C6 . . 118.58(19) ?
N1 C6 C5 . . 115.09(18) ?
N1 C6 H6A . . 108.5 ?
C5 C6 H6A . . 108.5 ?
N1 C6 H6B . . 108.5 ?
C5 C6 H6B . . 108.5 ?
H6A C6 H6B . . 107.5 ?
N2 C7 C8 . . 122.4(2) ?
N2 C7 H7 . . 118.8 ?
C8 C7 H7 . . 118.8 ?
C9 C8 C7 . . 119.4(2) ?
C9 C8 H8 . . 120.3 ?
C7 C8 H8 . . 120.3 ?
C8 C9 C10 . . 119.52(19) ?
C8 C9 H9 . . 120.2 ?
C10 C9 H9 . . 120.2 ?
N2 C11 C10 . . 121.81(11) ?
N2 C11 C15 . . 118.18(11) ?
C10 C11 C15 . . 120.0 ?
C11 C10 C12 . . 120.0 ?
C11 C10 C9 . . 117.62(13) ?
C12 C10 C9 . . 122.35(13) ?
C13 C12 C10 . . 120.0 ?
C13 C12 H12A . . 120.0 ?
C10 C12 H12A . . 120.0 ?
C12 C13 C14 . . 120.0 ?
C12 C13 H13 . . 120.0 ?
C14 C13 H13 . . 120.0 ?
C15 C14 C13 . . 120.0 ?
C15 C14 C16 . . 117.84(13) ?
C13 C14 C16 . . 122.16(13) ?
N3 C15 C14 . . 121.89(11) ?
N3 C15 C11 . . 118.11(11) ?
C14 C15 C11 . . 120.0 ?
C17 C16 C14 . . 119.5(2) ?
C17 C16 H16 . . 120.3 ?
C14 C16 H16 . . 120.3 ?
C16 C17 C18 . . 119.3(2) ?
C16 C17 H17 . . 120.3 ?
C18 C17 H17 . . 120.3 ?
N3 C18 C17 . . 122.9(2) ?
N3 C18 H18 . . 118.5 ?
C17 C18 H18 . . 118.5 ?
N4 C19 C20 . . 122.6(2) ?
N4 C19 H19 . . 118.7 ?
C20 C19 H19 . . 118.7 ?
C21 C20 C19 . . 119.5(2) ?
C21 C20 H20 . . 120.3 ?
C19 C20 H20 . . 120.3 ?
C20 C21 C22 . . 119.35(19) ?
C20 C21 H21A . . 120.3 ?
C22 C21 H21A . . 120.3 ?
N4 C23 C22 . . 122.07(11) ?
N4 C23 C27 . . 117.93(11) ?
C22 C23 C27 . . 120.0 ?
C23 C22 C24 . . 120.0 ?
C23 C22 C21 . . 117.54(12) ?
C24 C22 C21 . . 122.43(12) ?
C22 C24 C25 . . 120.0 ?
C22 C24 H24 . . 120.0 ?
C25 C24 H24 . . 120.0 ?
C26 C25 C24 . . 120.0 ?
C26 C25 H25 . . 120.0 ?
C24 C25 H25 . . 120.0 ?
C25 C26 C27 . . 120.0 ?
C25 C26 C28 . . 122.4 ?
C27 C26 C28 . . 117.6 ?
N5 C27 C26 . . 122.08(10) ?
N5 C27 C23 . . 117.88(10) ?
C26 C27 C23 . . 120.0 ?
C29 C28 C26 . . 119.35(12) ?
C29 C28 H28 . . 120.3 ?
C26 C28 H28 . . 120.3 ?
C28 C29 C30 . . 119.2(2) ?
C28 C29 H29 . . 120.4 ?
C30 C29 H29 . . 120.4 ?
N5 C30 C29 . . 123.0(2) ?
N5 C30 H30 . . 118.5 ?
C29 C30 H30 . . 118.5 ?
N6 C31 C32 . . 122.8(2) ?
N6 C31 H31A . . 118.6 ?
C32 C31 H31A . . 118.6 ?
C33 C32 C31 . . 119.2(2) ?
C33 C32 H32A . . 120.4 ?
C31 C32 H32A . . 120.4 ?
C32 C33 C34 . . 119.8(2) ?
C32 C33 H33 . . 120.1 ?
C34 C33 H33 . . 120.1 ?
N6 C35 C34 . . 122.07(11) ?
N6 C35 C39 . . 117.91(11) ?
C34 C35 C39 . . 120.0 ?
C36 C34 C35 . . 120.0 ?
C36 C34 C33 . . 122.55(12) ?
C35 C34 C33 . . 117.41(12) ?
C37 C36 C34 . . 120.0 ?
C37 C36 H36 . . 120.0 ?
C34 C36 H36 . . 120.0 ?
C36 C37 C38 . . 120.0 ?
C36 C37 H37 . . 120.0 ?
C38 C37 H37 . . 120.0 ?
C39 C38 C37 . . 120.0 ?
C39 C38 C40 . . 117.3 ?
C37 C38 C40 . . 122.7 ?
N7 C39 C38 . . 122.22(10) ?
N7 C39 C35 . . 117.63(10) ?
C38 C39 C35 . . 120.0 ?
C41 C40 C38 . . 119.44(12) ?
C41 C40 H40 . . 120.3 ?
C38 C40 H40 . . 120.3 ?
C40 C41 C42 . . 119.5(2) ?
C40 C41 H41A . . 120.2 ?
C42 C41 H41A . . 120.2 ?
N7 C42 C41 . . 122.5(2) ?
N7 C42 H42A . . 118.8 ?
C41 C42 H42A . . 118.8 ?

loop_
_geom_bond_atom_site_label_1
_geom_bond_atom_site_label_2
_geom_bond_site_symmetry_2
_geom_bond_distance
_geom_bond_publ_flag
Zn1 N6 . 2.0907(19) ?
Zn1 N5 . 2.0999(19) ?
Zn1 N4 . 2.1096(18) ?
Zn1 N7 . 2.1217(19) ?
Zn1 O1 . 2.1532(15) ?
Zn1 O2 . 2.4008(16) ?
Zn2 O5 . 2.0506(15) ?
Zn2 N2 . 2.0761(18) ?
Zn2 O3 . 2.0864(16) ?
Zn2 O1 . 2.1539(16) ?
Zn2 N3 . 2.1639(18) ?
Zn2 N1 . 2.1853(18) ?
O1 C1 . 1.278(3) ?
O2 C1 . 1.242(3) ?
O3 C3 . 1.267(3) ?
O4 C3 . 1.238(3) ?
O5 C5 . 1.258(3) ?
O6 C5 . 1.250(3) ?
O7 N8 . 1.228(3) ?
O8 N8 . 1.230(3) ?
O9 N8 . 1.253(3) ?
O1W H11 . 0.84 ?
O1W H12 . 0.84 ?
O2W H21 . 0.84 ?
O2W H22 . 0.84 ?
O3W H31 . 0.84 ?
O3W H32 . 0.84 ?
O4W H41 . 0.84 ?
O4W H42 . 0.84 ?
O5W H51 . 0.84 ?
O5W H52 . 0.84 ?
O6W H61 . 0.85 ?
O6W H62 . 0.85 ?
N1 C2 . 1.472(3) ?
N1 C4 . 1.477(3) ?
N1 C6 . 1.479(3) ?
N2 C7 . 1.330(3) ?
N2 C11 . 1.383(2) ?
N3 C18 . 1.329(3) ?
N3 C15 . 1.389(2) ?
N4 C19 . 1.329(3) ?
N4 C23 . 1.385(2) ?
N5 C30 . 1.326(3) ?
N5 C27 . 1.386(2) ?
N6 C31 . 1.330(3) ?
N6 C35 . 1.388(2) ?
N7 C42 . 1.326(3) ?
N7 C39 . 1.385(2) ?
C1 C2 . 1.520(3) ?
C2 H2A . 0.99 ?
C2 H2B . 0.99 ?
C3 C4 . 1.541(3) ?
C4 H4A . 0.99 ?
C4 H4B . 0.99 ?
C5 C6 . 1.534(3) ?
C6 H6A . 0.99 ?
C6 H6B . 0.99 ?
C7 C8 . 1.399(3) ?
C7 H7 . 0.95 ?
C8 C9 . 1.370(3) ?
C8 H8 . 0.95 ?
C9 C10 . 1.435(2) ?
C9 H9 . 0.95 ?
C11 C10 . 1.39 ?
C11 C15 . 1.39 ?
C10 C12 . 1.39 ?
C12 C13 . 1.39 ?
C12 H12A . 0.95 ?
C13 C14 . 1.39 ?
C13 H13 . 0.95 ?
C14 C15 . 1.39 ?
C14 C16 . 1.434(3) ?
C16 C17 . 1.366(3) ?
C16 H16 . 0.95 ?
C17 C18 . 1.403(3) ?
C17 H17 . 0.95 ?
C18 H18 . 0.95 ?
C19 C20 . 1.399(3) ?
C19 H19 . 0.95 ?
C20 C21 . 1.372(3) ?
C20 H20 . 0.95 ?
C21 C22 . 1.436(3) ?
C21 H21A . 0.95 ?
C23 C22 . 1.39 ?
C23 C27 . 1.39 ?
C22 C24 . 1.39 ?
C24 C25 . 1.39 ?
C24 H24 . 0.95 ?
C25 C26 . 1.39 ?
C25 H25 . 0.95 ?
C26 C27 . 1.39 ?
C26 C28 . 1.436 ?
C28 C29 . 1.372(3) ?
C28 H28 . 0.95 ?
C29 C30 . 1.400(3) ?
C29 H29 . 0.95 ?
C30 H30 . 0.95 ?
C31 C32 . 1.398(3) ?
C31 H31A . 0.95 ?
C32 C33 . 1.371(3) ?
C32 H32A . 0.95 ?
C33 C34 . 1.432(3) ?
C33 H33 . 0.95 ?
C35 C34 . 1.39 ?
C35 C39 . 1.39 ?
C34 C36 . 1.39 ?
C36 C37 . 1.39 ?
C36 H36 . 0.95 ?
C37 C38 . 1.39 ?
C37 H37 . 0.95 ?
C38 C39 . 1.39 ?
C38 C40 . 1.4389 ?
C40 C41 . 1.372(3) ?
C40 H40 . 0.95 ?
C41 C42 . 1.402(3) ?
C41 H41A . 0.95 ?
C42 H42A . 0.95 ?

loop_
_geom_hbond_atom_site_label_D
_geom_hbond_atom_site_label_H
_geom_hbond_atom_site_label_A
_geom_hbond_site_symmetry_A
_geom_hbond_distance_DH
_geom_hbond_distance_HA
_geom_hbond_distance_DA
_geom_hbond_angle_DHA
_geom_hbond_publ_flag
O1w H11 O2 . 0.84 2.03 2.862(3) 173 yes
O1w H12 O2w . 0.84 1.87 2.706(3) 179 yes
O2w H21 O3w . 0.84 1.94 2.778(3) 176 yes
O2w H22 O5w 4_566 0.84 1.92 2.731(3) 162 yes
O3w H31 O9 . 0.84 2.00 2.803(3) 160 yes
O3w H32 O1w 3_766 0.84 1.89 2.732(3) 173 yes
O4w H41 O4 . 0.84 1.95 2.768(3) 165 yes
O4w H42 O7 . 0.84 2.16 2.989(4) 167 yes
O5w H51 O6 2_645 0.84 1.95 2.790(2) 174 yes
O5w H52 O4w . 0.84 1.92 2.750(3) 173 yes
O6w H61 O6 . 0.85 1.95 2.797(3) 174 yes
O6w H62 O6 3_666 0.85 2.05 2.889(3) 170 yes

loop_
_geom_torsion_atom_site_label_1
_geom_torsion_atom_site_label_2
_geom_torsion_atom_site_label_3
_geom_torsion_atom_site_label_4
_geom_torsion_site_symmetry_1
_geom_torsion_site_symmetry_2
_geom_torsion_site_symmetry_3
_geom_torsion_site_symmetry_4
_geom_torsion
_geom_torsion_publ_flag
N6 Zn1 O1 C1 . . . . -26.4(2) ?
N5 Zn1 O1 C1 . . . . 163.52(13) ?
N4 Zn1 O1 C1 . . . . 84.20(13) ?
N7 Zn1 O1 C1 . . . . -99.07(13) ?
O2 Zn1 O1 C1 . . . . -1.52(11) ?
N6 Zn1 O1 Zn2 . . . . 164.81(12) ?
N5 Zn1 O1 Zn2 . . . . -5.26(15) ?
N4 Zn1 O1 Zn2 . . . . -84.59(15) ?
N7 Zn1 O1 Zn2 . . . . 92.14(15) ?
O2 Zn1 O1 Zn2 . . . . -170.30(17) ?
O5 Zn2 O1 C1 . . . . 94.85(15) ?
N2 Zn2 O1 C1 . . . . -174.18(14) ?
O3 Zn2 O1 C1 . . . . -7.8(2) ?
N3 Zn2 O1 C1 . . . . -95.96(15) ?
N1 Zn2 O1 C1 . . . . 11.04(14) ?
O5 Zn2 O1 Zn1 . . . . -97.59(15) ?
N2 Zn2 O1 Zn1 . . . . -6.62(16) ?
O3 Zn2 O1 Zn1 . . . . 159.79(12) ?
N3 Zn2 O1 Zn1 . . . . 71.60(15) ?
N1 Zn2 O1 Zn1 . . . . 178.60(16) ?
N6 Zn1 O2 C1 . . . . 169.03(13) ?
N5 Zn1 O2 C1 . . . . -27.66(19) ?
N4 Zn1 O2 C1 . . . . -90.83(13) ?
N7 Zn1 O2 C1 . . . . 89.42(13) ?
O1 Zn1 O2 C1 . . . . 1.56(12) ?
O5 Zn2 O3 C3 . . . . -104.52(15) ?
N2 Zn2 O3 C3 . . . . 162.70(15) ?
O1 Zn2 O3 C3 . . . . -4.5(2) ?
N3 Zn2 O3 C3 . . . . 83.77(15) ?
N1 Zn2 O3 C3 . . . . -23.31(15) ?
N2 Zn2 O5 C5 . . . . 168.84(16) ?
O3 Zn2 O5 C5 . . . . 74.29(16) ?
O1 Zn2 O5 C5 . . . . -81.19(15) ?
N3 Zn2 O5 C5 . . . . -152.4(3) ?
N1 Zn2 O5 C5 . . . . -2.75(15) ?
O5 Zn2 N1 C2 . . . . -106.36(14) ?
O3 Zn2 N1 C2 . . . . 153.47(14) ?
O1 Zn2 N1 C2 . . . . -18.57(13) ?
N3 Zn2 N1 C2 . . . . 67.64(14) ?
O5 Zn2 N1 C4 . . . . 129.76(13) ?
O3 Zn2 N1 C4 . . . . 29.58(13) ?
O1 Zn2 N1 C4 . . . . -142.46(13) ?
N3 Zn2 N1 C4 . . . . -56.25(14) ?
O5 Zn2 N1 C6 . . . . 13.47(13) ?
O3 Zn2 N1 C6 . . . . -86.71(13) ?
O1 Zn2 N1 C6 . . . . 101.26(13) ?
N3 Zn2 N1 C6 . . . . -172.53(13) ?
O5 Zn2 N2 C7 . . . . -8.24(19) ?
O3 Zn2 N2 C7 . . . . 90.45(19) ?
O1 Zn2 N2 C7 . . . . -95.24(19) ?
N3 Zn2 N2 C7 . . . . 179.0(2) ?
O5 Zn2 N2 C11 . . . . -176.74(13) ?
O3 Zn2 N2 C11 . . . . -78.06(13) ?
O1 Zn2 N2 C11 . . . . 96.26(13) ?
N3 Zn2 N2 C11 . . . . 10.52(13) ?
O5 Zn2 N3 C18 . . . . 140.0(3) ?
N2 Zn2 N3 C18 . . . . 179.6(2) ?
O3 Zn2 N3 C18 . . . . -86.0(2) ?
O1 Zn2 N3 C18 . . . . 69.1(2) ?
N1 Zn2 N3 C18 . . . . -8.4(2) ?
O5 Zn2 N3 C15 . . . . -50.8(4) ?
N2 Zn2 N3 C15 . . . . -11.14(12) ?
O3 Zn2 N3 C15 . . . . 83.24(13) ?
O1 Zn2 N3 C15 . . . . -121.62(13) ?
N1 Zn2 N3 C15 . . . . 160.84(12) ?
N6 Zn1 N4 C19 . . . . 66.7(2) ?
N5 Zn1 N4 C19 . . . . -178.1(2) ?
O1 Zn1 N4 C19 . . . . -84.07(19) ?
O2 Zn1 N4 C19 . . . . -26.75(19) ?
N6 Zn1 N4 C23 . . . . -120.70(13) ?
N5 Zn1 N4 C23 . . . . -5.48(12) ?
O1 Zn1 N4 C23 . . . . 88.58(13) ?
O2 Zn1 N4 C23 . . . . 145.90(13) ?
N6 Zn1 N5 C30 . . . . -82.8(2) ?
N4 Zn1 N5 C30 . . . . -179.1(2) ?
N7 Zn1 N5 C30 . . . . -1.3(2) ?
O1 Zn1 N5 C30 . . . . 91.5(2) ?
O2 Zn1 N5 C30 . . . . 115.9(2) ?
N6 Zn1 N5 C27 . . . . 100.57(13) ?
N4 Zn1 N5 C27 . . . . 4.21(12) ?
N7 Zn1 N5 C27 . . . . -177.95(12) ?
O1 Zn1 N5 C27 . . . . -85.12(12) ?
O2 Zn1 N5 C27 . . . . -60.77(19) ?
N5 Zn1 N6 C31 . . . . -91.3(2) ?
N4 Zn1 N6 C31 . . . . -8.2(2) ?
N7 Zn1 N6 C31 . . . . 175.9(2) ?
O1 Zn1 N6 C31 . . . . 99.7(2) ?
O2 Zn1 N6 C31 . . . . 78.92(19) ?
N5 Zn1 N6 C35 . . . . 93.61(14) ?
N4 Zn1 N6 C35 . . . . 176.77(12) ?
N7 Zn1 N6 C35 . . . . 0.87(13) ?
O1 Zn1 N6 C35 . . . . -75.31(19) ?
O2 Zn1 N6 C35 . . . . -96.13(13) ?
N6 Zn1 N7 C42 . . . . -179.5(2) ?
N5 Zn1 N7 C42 . . . . 64.8(2) ?
O1 Zn1 N7 C42 . . . . -29.5(2) ?
O2 Zn1 N7 C42 . . . . -86.9(2) ?
N6 Zn1 N7 C39 . . . . 1.96(12) ?
N5 Zn1 N7 C39 . . . . -113.67(13) ?
O1 Zn1 N7 C39 . . . . 152.00(13) ?
O2 Zn1 N7 C39 . . . . 94.59(13) ?
Zn1 O2 C1 O1 . . . . -2.59(19) ?
Zn1 O2 C1 C2 . . . . 174.31(18) ?
Zn1 O1 C1 O2 . . . . 2.9(2) ?
Zn2 O1 C1 O2 . . . . 176.23(15) ?
Zn1 O1 C1 C2 . . . . -174.03(16) ?
Zn2 O1 C1 C2 . . . . -0.7(2) ?
C4 N1 C2 C1 . . . . 141.89(18) ?
C6 N1 C2 C1 . . . . -90.9(2) ?
Zn2 N1 C2 C1 . . . . 23.7(2) ?
O2 C1 C2 N1 . . . . 166.81(19) ?
O1 C1 C2 N1 . . . . -16.2(3) ?
Zn2 O3 C3 O4 . . . . -167.15(19) ?
Zn2 O3 C3 C4 . . . . 10.7(2) ?
C2 N1 C4 C3 . . . . -153.33(18) ?
C6 N1 C4 C3 . . . . 78.7(2) ?
Zn2 N1 C4 C3 . . . . -32.78(19) ?
O4 C3 C4 N1 . . . . -165.09(19) ?
O3 C3 C4 N1 . . . . 16.9(3) ?
Zn2 O5 C5 O6 . . . . 174.35(17) ?
Zn2 O5 C5 C6 . . . . -9.5(2) ?
C2 N1 C6 C5 . . . . 96.4(2) ?
C4 N1 C6 C5 . . . . -134.18(19) ?
Zn2 N1 C6 C5 . . . . -21.6(2) ?
O6 C5 C6 N1 . . . . -160.66(19) ?
O5 C5 C6 N1 . . . . 22.8(3) ?
C11 N2 C7 C8 . . . . -0.5(3) ?
Zn2 N2 C7 C8 . . . . -168.38(17) ?
N2 C7 C8 C9 . . . . 0.0(4) ?
C7 C8 C9 C10 . . . . 0.1(3) ?
C7 N2 C11 C10 . . . . 0.8(2) ?
Zn2 N2 C11 C10 . . . . 170.29(8) ?
C7 N2 C11 C15 . . . . -177.90(16) ?
Zn2 N2 C11 C15 . . . . -8.44(16) ?
N2 C11 C10 C12 . . . . -178.71(16) ?
C15 C11 C10 C12 . . . . 0.0 ?
N2 C11 C10 C9 . . . . -0.67(18) ?
C15 C11 C10 C9 . . . . 178.04(16) ?
C8 C9 C10 C11 . . . . 0.2(3) ?
C8 C9 C10 C12 . . . . 178.18(17) ?
C11 C10 C12 C13 . . . . 0.0 ?
C9 C10 C12 C13 . . . . -177.94(17) ?
C10 C12 C13 C14 . . . . 0.0 ?
C12 C13 C14 C15 . . . . 0.0 ?
C12 C13 C14 C16 . . . . -179.56(17) ?
C18 N3 C15 C14 . . . . 0.7(2) ?
Zn2 N3 C15 C14 . . . . -170.11(8) ?
C18 N3 C15 C11 . . . . -178.76(16) ?
Zn2 N3 C15 C11 . . . . 10.47(16) ?
C13 C14 C15 N3 . . . . -179.41(16) ?
C16 C14 C15 N3 . . . . 0.16(18) ?
C13 C14 C15 C11 . . . . 0.0 ?
C16 C14 C15 C11 . . . . 179.57(16) ?
N2 C11 C15 N3 . . . . -1.81(17) ?
C10 C11 C15 N3 . . . . 179.44(15) ?
N2 C11 C15 C14 . . . . 178.75(15) ?
C10 C11 C15 C14 . . . . 0.0 ?
C15 C14 C16 C17 . . . . -0.8(3) ?
C13 C14 C16 C17 . . . . 178.72(17) ?
C14 C16 C17 C18 . . . . 0.7(3) ?
C15 N3 C18 C17 . . . . -0.8(3) ?
Zn2 N3 C18 C17 . . . . 167.69(17) ?
C16 C17 C18 N3 . . . . 0.2(4) ?
C23 N4 C19 C20 . . . . -0.5(3) ?
Zn1 N4 C19 C20 . . . . 171.66(16) ?
N4 C19 C20 C21 . . . . 0.4(3) ?
C19 C20 C21 C22 . . . . 1.2(3) ?
C19 N4 C23 C22 . . . . -1.0(2) ?
Zn1 N4 C23 C22 . . . . -174.41(8) ?
C19 N4 C23 C27 . . . . 179.55(15) ?
Zn1 N4 C23 C27 . . . . 6.10(15) ?
N4 C23 C22 C24 . . . . -179.48(15) ?
C27 C23 C22 C24 . . . . 0.0 ?
N4 C23 C22 C21 . . . . 2.51(18) ?
C27 C23 C22 C21 . . . . -178.01(14) ?
C20 C21 C22 C23 . . . . -2.6(3) ?
C20 C21 C22 C24 . . . . 179.42(16) ?
C23 C22 C24 C25 . . . . 0.0 ?
C21 C22 C24 C25 . . . . 177.91(15) ?
C22 C24 C25 C26 . . . . 0.0 ?
C24 C25 C26 C27 . . . . 0.0 ?
C24 C25 C26 C28 . . . . -179.3 ?
C30 N5 C27 C26 . . . . -1.5(2) ?
Zn1 N5 C27 C26 . . . . 175.52(8) ?
C30 N5 C27 C23 . . . . -179.38(15) ?
Zn1 N5 C27 C23 . . . . -2.34(14) ?
C25 C26 C27 N5 . . . . -177.82(15) ?
C28 C26 C27 N5 . . . . 1.56(15) ?
C25 C26 C27 C23 . . . . 0.0 ?
C28 C26 C27 C23 . . . . 179.4 ?
N4 C23 C27 N5 . . . . -2.60(14) ?
C22 C23 C27 N5 . . . . 177.91(14) ?
N4 C23 C27 C26 . . . . 179.50(15) ?
C22 C23 C27 C26 . . . . 0.0 ?
C25 C26 C28 C29 . . . . 178.78(17) ?
C27 C26 C28 C29 . . . . -0.58(17) ?
C26 C28 C29 C30 . . . . -0.4(3) ?
C27 N5 C30 C29 . . . . 0.5(3) ?
Zn1 N5 C30 C29 . . . . -176.00(18) ?
C28 C29 C30 N5 . . . . 0.5(4) ?
C35 N6 C31 C32 . . . . 0.4(3) ?
Zn1 N6 C31 C32 . . . . -174.42(17) ?
N6 C31 C32 C33 . . . . -1.3(4) ?
C31 C32 C33 C34 . . . . -0.3(3) ?
C31 N6 C35 C34 . . . . 2.2(2) ?
Zn1 N6 C35 C34 . . . . 177.75(8) ?
C31 N6 C35 C39 . . . . -179.28(15) ?
Zn1 N6 C35 C39 . . . . -3.71(15) ?
N6 C35 C34 C36 . . . . 178.51(15) ?
C39 C35 C34 C36 . . . . 0.0 ?
N6 C35 C34 C33 . . . . -3.65(18) ?
C39 C35 C34 C33 . . . . 177.84(15) ?
C32 C33 C34 C36 . . . . -179.55(17) ?
C32 C33 C34 C35 . . . . 2.7(3) ?
C35 C34 C36 C37 . . . . 0.0 ?
C33 C34 C36 C37 . . . . -177.73(15) ?
C34 C36 C37 C38 . . . . 0.0 ?
C36 C37 C38 C39 . . . . 0.0 ?
C36 C37 C38 C40 . . . . 177.4 ?
C42 N7 C39 C38 . . . . 1.1(2) ?
Zn1 N7 C39 C38 . . . . 179.74(8) ?
C42 N7 C39 C35 . . . . 176.69(16) ?
Zn1 N7 C39 C35 . . . . -4.64(15) ?
C37 C38 C39 N7 . . . . 175.52(15) ?
C40 C38 C39 N7 . . . . -2.04(15) ?
C37 C38 C39 C35 . . . . 0.0 ?
C40 C38 C39 C35 . . . . -177.6 ?
N6 C35 C39 N7 . . . . 5.71(15) ?
C34 C35 C39 N7 . . . . -175.72(14) ?
N6 C35 C39 C38 . . . . -178.57(15) ?
C34 C35 C39 C38 . . . . 0.0 ?
C39 C38 C40 C41 . . . . 1.44(17) ?
C37 C38 C40 C41 . . . . -176.05(17) ?
C38 C40 C41 C42 . . . . 0.1(3) ?
C39 N7 C42 C41 . . . . 0.6(3) ?
Zn1 N7 C42 C41 . . . . -177.86(18) ?
C40 C41 C42 N7 . . . . -1.1(4) ?
